data_2201060
loop_
_publ_author_name
'Zhu, Miaoli'
'Lu, Liping'
'Yang, Pin'
'Jin, Xianglin'

_publ_section_title
;
 Bis(1,1-dimethylbiguanido)copper(II) octahydrate
;
_journal_issue 5
_journal_name_full 'Acta Crystallographica Section E'
_journal_page_first m217
_journal_page_last m219
_journal_paper_doi 10.1107/S1600536802007092
_journal_volume 58
_journal_year 2002
_chemical_formula_iupac '[Cu (C4 H10 N5)2], 8H2 O'
_chemical_formula_moiety 'C8 H20 Cu N10, 8H2 O'
_chemical_formula_sum 'C8 H36 Cu N10 O8'
_chemical_formula_weight 464.01
_chemical_name_systematic
;
Bis(1,1-dimethylbiguanido)copper(II) octahydrate
;
_space_group_IT_number 15
_symmetry_cell_setting monoclinic
_symmetry_space_group_name_Hall '-C 2yc'
_symmetry_space_group_name_H-M 'C 1 2/c 1'
_atom_sites_solution_hydrogens 'hydrogen atoms are generated by HFIX instructions'
_atom_sites_solution_primary direct
_atom_sites_solution_secondary difmap
_audit_creation_method SHELXL-97
_cell_angle_alpha 90.00
_cell_angle_beta 105.95(3)
_cell_angle_gamma 90.00
_cell_formula_units_Z 4
_cell_length_a 23.561(5)
_cell_length_b 6.9520(10)
_cell_length_c 13.297(3)
_cell_measurement_reflns_used 9440
_cell_measurement_temperature 173(2)
_cell_measurement_theta_max 27.5
_cell_measurement_theta_min 3.1
_cell_volume 2094.1(8)
_computing_cell_refinement
;
MSC/AFC Diffractometer Control Software
;
_computing_data_collection
;
MSC/AFC Diffractometer Control Software
(Molecular Structure Corporation, 1994)
;
_computing_data_reduction
;
MSC/AFC Diffractometer Control Software
;
_computing_molecular_graphics
;
XP (Siemens, 1990)
;
_computing_publication_material
;
SHELXL97
;
_computing_structure_refinement
;
SHELXL97 (Sheldrick, 1997)
;
_computing_structure_solution
;
SHELXS97 (Sheldrick, 1997)
;
_diffrn_ambient_temperature 173(2)
_diffrn_detector_area_resol_mean '100x100 microns'
_diffrn_measured_fraction_theta_full 0.996
_diffrn_measured_fraction_theta_max 0.996
_diffrn_measurement_device_type 'Rigaku RAXIS RAPID IP'
_diffrn_measurement_method \f
_diffrn_radiation_monochromator graphite
_diffrn_radiation_source 'fine-focus sealed tube'
_diffrn_radiation_type MoK\a
_diffrn_radiation_wavelength 0.71073
_diffrn_reflns_av_R_equivalents 0.032
_diffrn_reflns_av_sigmaI/netI 0.0463
_diffrn_reflns_limit_h_max 30
_diffrn_reflns_limit_h_min -30
_diffrn_reflns_limit_k_max 9
_diffrn_reflns_limit_k_min -9
_diffrn_reflns_limit_l_max 16
_diffrn_reflns_limit_l_min -17
_diffrn_reflns_number 2381
_diffrn_reflns_theta_full 27.5
_diffrn_reflns_theta_max 27.5
_diffrn_reflns_theta_min 3.1
_diffrn_standards_decay_% 0
_diffrn_standards_number 0
_exptl_absorpt_coefficient_mu 1.098
_exptl_absorpt_correction_T_max 0.760
_exptl_absorpt_correction_T_min 0.596
_exptl_absorpt_correction_type multi-scan
_exptl_absorpt_process_details '(ABSCOR; Higashi, 1995)'
_exptl_crystal_colour Red
_exptl_crystal_density_diffrn 1.472
_exptl_crystal_density_method 'not measured'
_exptl_crystal_description Block
_exptl_crystal_F_000 988
_exptl_crystal_size_max 0.50
_exptl_crystal_size_mid 0.40
_exptl_crystal_size_min 0.25
_refine_diff_density_max 0.38
_refine_diff_density_min -0.21
_refine_ls_extinction_method none
_refine_ls_goodness_of_fit_ref 0.901
_refine_ls_hydrogen_treatment mixed
_refine_ls_matrix_type full
_refine_ls_number_parameters 173
_refine_ls_number_reflns 2381
_refine_ls_number_restraints 0
_refine_ls_restrained_S_all 0.901
_refine_ls_R_factor_all 0.038
_refine_ls_R_factor_gt 0.026
_refine_ls_shift/su_max 0.008
_refine_ls_shift/su_mean 0.001
_refine_ls_structure_factor_coef Fsqd
_refine_ls_weighting_details 'w = 1/[\s^2^(Fo^2^)+(0.0242P)^2^] where P = (Fo^2^+2Fc^2^)/3'
_refine_ls_weighting_scheme calc
_refine_ls_wR_factor_gt 0.049
_refine_ls_wR_factor_ref 0.051
_reflns_number_gt 1894
_reflns_number_total 2381
_reflns_threshold_expression I>2\s(I)
_cod_data_source_file cf6167.cif
_cod_data_source_block I
_cod_depositor_comments
;
The following automatic conversions were performed:
'_symmetry_cell_setting' value 'Monoclinic' changed to 'monoclinic'
according to '/home/saulius/struct/CIF-dictionaries/cif_core.dic'
dictionary named 'cif_core.dic' version 2.4.1 from 2010-06-29.

Automatic conversion script
Id: cif_fix_enum 1527 2010-12-29 10:47:43Z saulius 

The following automatic conversions were performed:

'_symmetry_cell_setting' value 'Monoclinic' changed to 'monoclinic'
according to /home/saulius/struct/CIF-dictionaries/cif_core.dic
dictionary named 'cif_core.dic' version 2.4.1 from 2010-06-29.

Automatic conversion script
Id: cif_fix_values 1715 2011-07-08 13:25:40Z adriana 
;
_cod_original_cell_volume 2094.1(7)
_cod_original_sg_symbol_H-M 'C 2/c'
_cod_database_code 2201060
_cod_database_fobs_code 2201060

loop_
_symmetry_equiv_pos_as_xyz
'x, y, z'
'x, -y, z+1/2'
'x+1/2, y+1/2, z'
'x+1/2, -y+1/2, z+1/2'
'-x, -y, -z'
'-x, y, -z-1/2'
'-x+1/2, -y+1/2, -z'
'-x+1/2, y+1/2, -z-1/2'

loop_
_atom_site_label
_atom_site_fract_x
_atom_site_fract_y
_atom_site_fract_z
_atom_site_U_iso_or_equiv
_atom_site_adp_type
_atom_site_calc_flag
_atom_site_refinement_flags
_atom_site_occupancy
_atom_site_disorder_assembly
_atom_site_disorder_group
_atom_site_type_symbol
Cu1 0.0000 0.30656(4) 0.2500 0.01457(8) Uani d S 1 . . Cu
O1 0.14695(5) 0.5913(2) 0.01670(9) 0.0259(3) Uani d . 1 . . O
O2 0.17243(6) -0.05680(19) 0.11067(10) 0.0258(3) Uani d . 1 . . O
O3 0.20797(7) 0.7597(2) 0.30342(12) 0.0348(3) Uani d . 1 . . O
O4 0.23114(7) 0.0324(2) 0.46070(12) 0.0359(3) Uani d . 1 . . O
N1 0.00087(6) 0.2977(2) 0.10439(10) 0.0185(3) Uani d . 1 . . N
N2 0.08473(6) 0.3139(2) 0.28720(10) 0.0208(3) Uani d . 1 . . N
N3 0.17916(6) 0.3333(2) 0.26815(11) 0.0213(3) Uani d . 1 . . N
N4 0.10350(5) 0.27755(18) 0.12070(10) 0.0162(3) Uani d . 1 . . N
N5 0.03608(6) 0.2209(2) -0.03835(10) 0.0188(3) Uani d . 1 . . N
C1 0.04526(7) 0.2672(2) 0.06462(12) 0.0153(3) Uani d . 1 . . C
C2 0.11909(6) 0.3060(2) 0.22517(11) 0.0154(3) Uani d . 1 . . C
C3 0.08238(7) 0.2029(3) -0.09095(12) 0.0223(3) Uani d . 1 . . C
H3A 0.1201 0.2233 -0.0415 0.034 Uiso calc R 1 . . H
H3B 0.0764 0.2970 -0.1457 0.034 Uiso calc R 1 . . H
H3C 0.0812 0.0764 -0.1204 0.034 Uiso calc R 1 . . H
C4 -0.02361(7) 0.2050(3) -0.10674(11) 0.0218(3) Uani d . 1 . . C
H4A -0.0478 0.1362 -0.0713 0.033 Uiso calc R 1 . . H
H4B -0.0228 0.1369 -0.1692 0.033 Uiso calc R 1 . . H
H4C -0.0396 0.3313 -0.1249 0.033 Uiso calc R 1 . . H
H11A 0.1491(9) 0.693(4) 0.0484(17) 0.047(7) Uiso d . 1 . . H
H11B 0.1373(8) 0.505(4) 0.0505(16) 0.044(7) Uiso d . 1 . . H
H12A 0.1522(8) 0.034(3) 0.1092(15) 0.034(6) Uiso d . 1 . . H
H12B 0.1924(10) -0.035(4) 0.0722(18) 0.060(8) Uiso d . 1 . . H
H13A 0.1946(10) 0.817(3) 0.2469(19) 0.052(7) Uiso d . 1 . . H
H13B 0.1995(10) 0.650(4) 0.2926(18) 0.048(8) Uiso d . 1 . . H
H14A 0.2680(11) 0.039(4) 0.474(2) 0.076(9) Uiso d . 1 . . H
H14B 0.2227(10) -0.056(4) 0.4234(18) 0.065(9) Uiso d . 1 . . H
H21 -0.0308(8) 0.295(3) 0.0590(13) 0.020(5) Uiso d . 1 . . H
H22 0.1038(7) 0.339(2) 0.3499(13) 0.020(5) Uiso d . 1 . . H
H23A 0.1995(8) 0.303(3) 0.2326(14) 0.025(5) Uiso d . 1 . . H
H23B 0.1936(8) 0.285(3) 0.3317(15) 0.027(5) Uiso d . 1 . . H

loop_
_atom_site_aniso_label
_atom_site_aniso_U_11
_atom_site_aniso_U_22
_atom_site_aniso_U_33
_atom_site_aniso_U_12
_atom_site_aniso_U_13
_atom_site_aniso_U_23
Cu1 0.01494(14) 0.01703(15) 0.01244(14) 0.000 0.00494(10) 0.000
O1 0.0337(7) 0.0238(7) 0.0201(6) -0.0062(6) 0.0070(5) 0.0019(6)
O2 0.0296(7) 0.0210(7) 0.0290(7) 0.0051(6) 0.0119(6) 0.0012(6)
O3 0.0456(9) 0.0294(9) 0.0275(8) -0.0040(7) 0.0068(6) -0.0009(6)
O4 0.0325(8) 0.0409(9) 0.0379(8) -0.0080(7) 0.0158(6) -0.0124(7)
N1 0.0142(6) 0.0255(7) 0.0147(6) 0.0001(7) 0.0023(5) -0.0003(6)
N2 0.0178(6) 0.0312(8) 0.0124(6) -0.0018(7) 0.0027(5) -0.0019(7)
N3 0.0155(7) 0.0318(9) 0.0169(7) 0.0000(6) 0.0050(6) -0.0002(7)
N4 0.0161(6) 0.0176(7) 0.0151(6) -0.0007(5) 0.0047(5) -0.0007(5)
N5 0.0193(6) 0.0240(8) 0.0137(6) 0.0010(6) 0.0056(5) -0.0019(6)
C1 0.0199(7) 0.0115(8) 0.0139(7) -0.0004(6) 0.0039(6) 0.0022(6)
C2 0.0160(7) 0.0125(7) 0.0170(7) -0.0003(7) 0.0032(6) 0.0019(7)
C3 0.0275(8) 0.0244(9) 0.0170(8) 0.0006(8) 0.0092(6) -0.0033(8)
C4 0.0233(8) 0.0246(9) 0.0149(7) 0.0006(8) 0.0009(6) -0.0017(7)

loop_
_atom_type_symbol
_atom_type_description
_atom_type_scat_dispersion_real
_atom_type_scat_dispersion_imag
_atom_type_scat_source
C C 0.0033 0.0016 'International Tables Vol C Tables 4.2.6.8 and 6.1.1.4'
H H 0.0000 0.0000 'International Tables Vol C Tables 4.2.6.8 and 6.1.1.4'
N N 0.0061 0.0033 'International Tables Vol C Tables 4.2.6.8 and 6.1.1.4'
O O 0.0106 0.0060 'International Tables Vol C Tables 4.2.6.8 and 6.1.1.4'
Cu Cu 0.3201 1.2651 'International Tables Vol C Tables 4.2.6.8 and 6.1.1.4'

loop_
_geom_angle_atom_site_label_1
_geom_angle_atom_site_label_2
_geom_angle_atom_site_label_3
_geom_angle_site_symmetry_1
_geom_angle_site_symmetry_3
_geom_angle
_geom_angle_publ_flag
N2 Cu1 N2 6_556 . 176.96(10) no
N2 Cu1 N1 6_556 6_556 87.86(6) no
N2 Cu1 N1 . 6_556 92.24(6) no
N2 Cu1 N1 6_556 . 92.24(6) no
N2 Cu1 N1 . . 87.86(6) yes
N1 Cu1 N1 6_556 . 176.39(9) no
H11A O1 H11B . . 110(2) no
H12A O2 H12B . . 107(2) no
H13A O3 H13B . . 106(2) no
H14A O4 H14B . . 104(2) no
C1 N1 Cu1 . . 129.38(11) yes
C1 N1 H21 . . 111.3(11) no
Cu1 N1 H21 . . 118.6(11) no
C2 N2 Cu1 . . 128.10(11) yes
C2 N2 H22 . . 112.1(11) no
Cu1 N2 H22 . . 119.3(11) no
C2 N3 H23A . . 115.8(13) no
C2 N3 H23B . . 115.0(12) no
H23A N3 H23B . . 109.4(18) no
C2 N4 C1 . . 121.04(13) yes
C1 N5 C3 . . 124.75(13) no
C1 N5 C4 . . 120.32(12) no
C3 N5 C4 . . 114.65(12) no
N1 C1 N5 . . 121.22(14) yes
N1 C1 N4 . . 124.15(14) yes
N5 C1 N4 . . 114.63(13) yes
N2 C2 N4 . . 127.96(13) yes
N2 C2 N3 . . 118.28(14) yes
N4 C2 N3 . . 113.74(13) yes
N5 C3 H3A . . 109.5 no
N5 C3 H3B . . 109.5 no
H3A C3 H3B . . 109.5 no
N5 C3 H3C . . 109.5 no
H3A C3 H3C . . 109.5 no
H3B C3 H3C . . 109.5 no
N5 C4 H4A . . 109.5 no
N5 C4 H4B . . 109.5 no
H4A C4 H4B . . 109.5 no
N5 C4 H4C . . 109.5 no
H4A C4 H4C . . 109.5 no
H4B C4 H4C . . 109.5 no

loop_
_geom_bond_atom_site_label_1
_geom_bond_atom_site_label_2
_geom_bond_site_symmetry_2
_geom_bond_distance
_geom_bond_publ_flag
Cu1 N2 6_556 1.9210(14) no
Cu1 N2 . 1.9210(14) yes
Cu1 N1 6_556 1.9428(13) no
Cu1 N1 . 1.9428(13) yes
O1 H11A . 0.82(2) no
O1 H11B . 0.82(2) no
O2 H12A . 0.79(2) no
O2 H12B . 0.80(2) no
O3 H13A . 0.83(2) no
O3 H13B . 0.79(2) no
O4 H14A . 0.84(2) no
O4 H14B . 0.78(3) no
N1 C1 . 1.3125(19) yes
N1 H21 . 0.820(18) no
N2 C2 . 1.3060(19) yes
N2 H22 . 0.849(17) no
N3 C2 . 1.3861(19) yes
N3 H23A . 0.789(18) no
N3 H23B . 0.886(19) no
N4 C2 . 1.3503(19) yes
N4 C1 . 1.372(2) yes
N5 C1 . 1.3647(19) yes
N5 C3 . 1.4539(19) no
N5 C4 . 1.454(2) no
C3 H3A . 0.960 no
C3 H3B . 0.960 no
C3 H3C . 0.960 no
C4 H4A . 0.960 no
C4 H4B . 0.960 no
C4 H4C . 0.960 no

loop_
_geom_hbond_atom_site_label_D
_geom_hbond_atom_site_label_H
_geom_hbond_atom_site_label_A
_geom_hbond_site_symmetry_A
_geom_hbond_distance_DH
_geom_hbond_distance_HA
_geom_hbond_distance_DA
_geom_hbond_angle_DHA
_geom_hbond_publ_flag
O1 H11A O2 1_565 0.82(2) 1.94(2) 2.737(2) 165(2) y
O1 H11B N4 . 0.82(2) 2.10(2) 2.9149(19) 173(2) y
O2 H12A N4 . 0.79(2) 2.08(2) 2.8597(19) 174.3(19) y
O2 H12B O4 2_554 0.80(2) 1.94(2) 2.727(2) 167(2) y
O3 H13A O2 1_565 0.83(2) 1.95(2) 2.778(2) 173(2) y
O3 H13B N3 . 0.79(2) 2.26(3) 3.049(2) 177(2) y
O4 H14A O1 8_546 0.84(2) 2.01(3) 2.834(2) 169(3) y
O4 H14B O3 1_545 0.78(3) 2.00(3) 2.764(2) 166(2) y
N2 H22 O1 2_565 0.849(17) 2.225(17) 3.072(2) 175.5(15) y
N3 H23A O3 8_546 0.789(18) 2.376(18) 3.103(2) 153.7(17) y
N3 H23B O4 . 0.886(19) 2.444(19) 3.272(2) 155.8(16) y

loop_
_geom_torsion_atom_site_label_1
_geom_torsion_atom_site_label_2
_geom_torsion_atom_site_label_3
_geom_torsion_atom_site_label_4
_geom_torsion_site_symmetry_1
_geom_torsion
_geom_torsion_publ_flag
N2 Cu1 N1 C1 . 12.15(15) yes
N2 Cu1 N1 C1 6_556 -170.89(15) no
N1 Cu1 N2 C2 6_556 174.01(16) no
N1 Cu1 N2 C2 . -2.37(16) yes
Cu1 N1 C1 N5 . 164.27(12) yes
Cu1 N1 C1 N4 . -15.4(2) yes
C3 N5 C1 N1 . 173.82(15) no
C4 N5 C1 N1 . 0.2(2) no
C3 N5 C1 N4 . -6.5(2) no
C4 N5 C1 N4 . 179.93(13) no
C2 N4 C1 N1 . 5.3(2) yes
C2 N4 C1 N5 . -174.39(14) yes
Cu1 N2 C2 N4 . -5.0(3) yes
Cu1 N2 C2 N3 . 173.56(12) yes
C1 N4 C2 N2 . 5.1(3) yes
C1 N4 C2 N3 . -173.49(14) yes
